data_2014461
loop_
_publ_author_name
'You, Zhong-Lu'
'Zhu, Hai-Liang'

_publ_section_title
<i>catena</i>-Poly[[(benzoato-\k<i>O</i>)silver(I)]-\m-2-aminopyrimidine-\k^2^<i>N</i>^1^:<i>N</i>^3^]
_journal_issue 12
_journal_name_full 'Acta Crystallographica Section C'
_journal_page_first m623
_journal_page_last m624
_journal_paper_doi 10.1107/S0108270104024424
_journal_volume 60
_journal_year 2004
_chemical_formula_iupac '[Ag (C7 H5 O2) (C4 H5 N3)]'
_chemical_formula_moiety 'C11 H10 Ag N3 O2'
_chemical_formula_sum 'C11 H10 Ag N3 O2'
_chemical_formula_weight 324.09
_chemical_name_systematic
;
catena-Poly[[(benzoato-\kO)silver(I)]-\m-2-aminopyrimidine-\k^2^N^1^:N^3^]
;
_space_group_IT_number 14
_symmetry_cell_setting monoclinic
_symmetry_space_group_name_Hall '-P 2yn'
_symmetry_space_group_name_H-M 'P 1 21/n 1'
_atom_sites_solution_hydrogens geom
_atom_sites_solution_primary direct
_atom_sites_solution_secondary difmap
_audit_creation_method SHELXL-97
_cell_angle_alpha 90.00
_cell_angle_beta 106.488(3)
_cell_angle_gamma 90.00
_cell_formula_units_Z 4
_cell_length_a 6.457(3)
_cell_length_b 25.594(7)
_cell_length_c 7.111(3)
_cell_measurement_reflns_used 1213
_cell_measurement_temperature 293(2)
_cell_measurement_theta_max 25.327
_cell_measurement_theta_min 2.231
_cell_volume 1126.8(8)
_computing_cell_refinement SMART
_computing_data_collection 'SMART (Bruker, 1998)'
_computing_data_reduction 'SAINT (Bruker, 1998)'
_computing_molecular_graphics 'SHELXTL (Sheldrick, 1997b)'
_computing_publication_material SHELXTL
_computing_structure_refinement 'SHELXL97 (Sheldrick, 1997a)'
_computing_structure_solution 'SHELXS97 (Sheldrick, 1997a)'
_diffrn_ambient_temperature 293(2)
_diffrn_measured_fraction_theta_full 0.990
_diffrn_measured_fraction_theta_max 0.990
_diffrn_measurement_device_type 'Bruker SMART CCD area-detector'
_diffrn_measurement_method '\w scans'
_diffrn_radiation_monochromator graphite
_diffrn_radiation_source 'fine-focus sealed tube'
_diffrn_radiation_type MoK\a
_diffrn_radiation_wavelength 0.71073
_diffrn_reflns_av_R_equivalents 0.0409
_diffrn_reflns_av_sigmaI/netI 0.0558
_diffrn_reflns_limit_h_max 8
_diffrn_reflns_limit_h_min -7
_diffrn_reflns_limit_k_max 32
_diffrn_reflns_limit_k_min -23
_diffrn_reflns_limit_l_max 8
_diffrn_reflns_limit_l_min -6
_diffrn_reflns_number 5115
_diffrn_reflns_theta_full 26.49
_diffrn_reflns_theta_max 26.49
_diffrn_reflns_theta_min 1.59
_diffrn_standards_decay_% 0
_diffrn_standards_interval_count 0
_diffrn_standards_interval_time 0
_diffrn_standards_number 0
_exptl_absorpt_coefficient_mu 1.781
_exptl_absorpt_correction_T_max 0.6954
_exptl_absorpt_correction_T_min 0.6355
_exptl_absorpt_correction_type multi-scan
_exptl_absorpt_process_details '(SADABS; Sheldrick, 1996)'
_exptl_crystal_colour colorless
_exptl_crystal_density_diffrn 1.910
_exptl_crystal_density_method 'not measured'
_exptl_crystal_description block
_exptl_crystal_F_000 640
_exptl_crystal_size_max 0.28
_exptl_crystal_size_mid 0.25
_exptl_crystal_size_min 0.22
_refine_diff_density_max 0.795
_refine_diff_density_min -0.743
_refine_ls_extinction_method none
_refine_ls_goodness_of_fit_ref 1.184
_refine_ls_hydrogen_treatment constr
_refine_ls_matrix_type full
_refine_ls_number_parameters 154
_refine_ls_number_reflns 2297
_refine_ls_number_restraints 0
_refine_ls_restrained_S_all 1.184
_refine_ls_R_factor_all 0.0729
_refine_ls_R_factor_gt 0.0574
_refine_ls_shift/su_max 0.000
_refine_ls_shift/su_mean 0.000
_refine_ls_structure_factor_coef Fsqd
_refine_ls_weighting_details 'calc w=1/[\s^2^(Fo^2^)+(0.0468P)^2^+0.8969P] where P=(Fo^2^+2Fc^2^)/3'
_refine_ls_weighting_scheme calc
_refine_ls_wR_factor_gt 0.1191
_refine_ls_wR_factor_ref 0.1249
_reflns_number_gt 1870
_reflns_number_total 2297
_reflns_threshold_expression 'I > 2\s(I)'
_cod_data_source_file fa1091.cif
_cod_data_source_block I
_cod_depositor_comments
;
The following automatic conversions were performed:
'_symmetry_cell_setting' value 'Monoclinic' changed to 'monoclinic'
according to '/home/saulius/struct/CIF-dictionaries/cif_core.dic'
dictionary named 'cif_core.dic' version 2.4.1 from 2010-06-29.

Automatic conversion script
Id: cif_fix_enum 1527 2010-12-29 10:47:43Z saulius 

The following automatic conversions were performed:

'_symmetry_cell_setting' value 'Monoclinic' changed to 'monoclinic'
according to /home/saulius/struct/CIF-dictionaries/cif_core.dic
dictionary named 'cif_core.dic' version 2.4.1 from 2010-06-29.

Automatic conversion script
Id: cif_fix_values 1715 2011-07-08 13:25:40Z adriana 
;
_cod_original_sg_symbol_H-M 'P 21/n'
_cod_database_code 2014461
_cod_database_fobs_code 2014461

loop_
_symmetry_equiv_pos_as_xyz
'x, y, z'
'-x+1/2, y+1/2, -z+1/2'
'-x, -y, -z'
'x-1/2, -y-1/2, z-1/2'

loop_
_atom_site_label
_atom_site_fract_x
_atom_site_fract_y
_atom_site_fract_z
_atom_site_U_iso_or_equiv
_atom_site_adp_type
_atom_site_calc_flag
_atom_site_refinement_flags
_atom_site_occupancy
_atom_site_disorder_assembly
_atom_site_disorder_group
_atom_site_type_symbol
Ag1 0.52115(7) 1.01761(2) 0.23928(7) 0.0440(2) Uani d . 1 . . Ag
O1 0.4556(6) 0.94268(16) 0.3950(6) 0.0434(10) Uani d . 1 . . O
O2 0.7227(8) 0.90684(18) 0.3038(8) 0.0600(13) Uani d . 1 . . O
N1 0.0326(7) 0.9841(2) 0.2855(7) 0.0375(12) Uani d . 1 . . N
H1A 0.1656 0.9699 0.3209 0.080 Uiso d R 1 . . H
H1B -0.0791 0.9668 0.3084 0.080 Uiso d R 1 . . H
N2 0.1758(6) 1.05482(18) 0.1696(6) 0.0301(10) Uani d . 1 . . N
N3 -0.1999(6) 1.05083(19) 0.1508(7) 0.0320(10) Uani d . 1 . . N
C1 0.5783(9) 0.9050(2) 0.3855(8) 0.0377(14) Uani d . 1 . . C
C2 0.5458(9) 0.8551(2) 0.4845(8) 0.0348(12) Uani d . 1 . . C
C3 0.7049(10) 0.8166(3) 0.5198(11) 0.0491(16) Uani d . 1 . . C
H3B 0.8303 0.8211 0.4744 0.080 Uiso d R 1 . . H
C4 0.6857(12) 0.7714(3) 0.6203(11) 0.0599(19) Uani d . 1 . . C
H4A 0.7979 0.7455 0.6477 0.080 Uiso d R 1 . . H
C5 0.5060(13) 0.7641(3) 0.6852(12) 0.065(2) Uani d . 1 . . C
H5A 0.4936 0.7333 0.7579 0.080 Uiso d R 1 . . H
C6 0.3454(12) 0.8011(3) 0.6453(11) 0.0562(18) Uani d . 1 . . C
H6A 0.2159 0.7947 0.6824 0.080 Uiso d R 1 . . H
C7 0.3649(10) 0.8464(3) 0.5474(9) 0.0420(15) Uani d . 1 . . C
H7A 0.2541 0.8726 0.5260 0.080 Uiso d R 1 . . H
C8 0.0020(8) 1.0308(2) 0.2002(7) 0.0278(12) Uani d . 1 . . C
C9 0.1408(9) 1.1012(2) 0.0839(8) 0.0362(13) Uani d . 1 . . C
H9A 0.2607 1.1193 0.0594 0.080 Uiso d R 1 . . H
C10 -0.0609(9) 1.1242(2) 0.0238(9) 0.0417(14) Uani d . 1 . . C
H10A -0.0832 1.1579 -0.0380 0.080 Uiso d R 1 . . H
C11 -0.2266(9) 1.0973(2) 0.0608(9) 0.0383(14) Uani d . 1 . . C
H11A -0.3686 1.1124 0.0196 0.080 Uiso d R 1 . . H

loop_
_atom_site_aniso_label
_atom_site_aniso_U_11
_atom_site_aniso_U_22
_atom_site_aniso_U_33
_atom_site_aniso_U_12
_atom_site_aniso_U_13
_atom_site_aniso_U_23
Ag1 0.0264(3) 0.0506(3) 0.0584(4) 0.0016(2) 0.0176(2) 0.0076(2)
O1 0.035(2) 0.038(2) 0.053(3) 0.0056(19) 0.0055(19) 0.0080(19)
O2 0.063(3) 0.054(3) 0.081(4) 0.000(2) 0.049(3) 0.006(3)
N1 0.026(2) 0.048(3) 0.041(3) 0.007(2) 0.014(2) 0.010(2)
N2 0.021(2) 0.043(3) 0.027(2) 0.001(2) 0.0083(18) -0.002(2)
N3 0.020(2) 0.040(3) 0.037(3) 0.0033(19) 0.0103(19) 0.001(2)
C1 0.034(3) 0.043(4) 0.033(3) -0.008(3) 0.003(3) -0.007(3)
C2 0.034(3) 0.033(3) 0.034(3) -0.005(3) 0.005(2) -0.003(2)
C3 0.037(3) 0.043(4) 0.067(5) -0.003(3) 0.013(3) -0.007(3)
C4 0.059(4) 0.039(4) 0.079(6) 0.012(3) 0.015(4) 0.006(4)
C5 0.094(6) 0.041(4) 0.061(5) -0.003(4) 0.023(5) 0.009(3)
C6 0.062(4) 0.053(5) 0.063(5) -0.009(4) 0.032(4) 0.001(4)
C7 0.039(3) 0.046(4) 0.040(4) -0.002(3) 0.010(3) -0.004(3)
C8 0.023(3) 0.039(3) 0.020(3) 0.001(2) 0.003(2) -0.006(2)
C9 0.027(3) 0.044(4) 0.041(3) -0.003(2) 0.016(2) 0.001(3)
C10 0.039(3) 0.047(4) 0.040(3) 0.009(3) 0.012(3) 0.009(3)
C11 0.028(3) 0.047(4) 0.042(3) 0.009(3) 0.013(3) -0.001(3)

loop_
_atom_type_symbol
_atom_type_description
_atom_type_scat_dispersion_real
_atom_type_scat_dispersion_imag
_atom_type_scat_source
C C 0.0033 0.0016 'International Tables Vol C Tables 4.2.6.8 and 6.1.1.4'
H H 0.0000 0.0000 'International Tables Vol C Tables 4.2.6.8 and 6.1.1.4'
N N 0.0061 0.0033 'International Tables Vol C Tables 4.2.6.8 and 6.1.1.4'
O O 0.0106 0.0060 'International Tables Vol C Tables 4.2.6.8 and 6.1.1.4'
Ag Ag -0.8971 1.1015 'International Tables Vol C Tables 4.2.6.8 and 6.1.1.4'

loop_
_geom_angle_atom_site_label_1
_geom_angle_atom_site_label_2
_geom_angle_atom_site_label_3
_geom_angle_site_symmetry_1
_geom_angle_site_symmetry_3
_geom_angle
_geom_angle_publ_flag
N3 Ag1 O1 1_655 . 136.15(15) yes
N3 Ag1 N2 1_655 . 125.40(16) yes
O1 Ag1 N2 . . 98.38(15) yes
C1 O1 Ag1 . . 113.9(4) ?
C8 N1 H1A . . 119.8 ?
C8 N1 H1B . . 120.2 ?
H1A N1 H1B . . 120.0 ?
C9 N2 C8 . . 116.2(4) ?
C9 N2 Ag1 . . 119.3(3) ?
C8 N2 Ag1 . . 124.4(4) ?
C11 N3 C8 . . 116.4(5) ?
C11 N3 Ag1 . 1_455 117.9(3) ?
C8 N3 Ag1 . 1_455 125.2(4) ?
O2 C1 O1 . . 124.5(6) ?
O2 C1 C2 . . 118.7(6) ?
O1 C1 C2 . . 116.9(5) ?
C7 C2 C3 . . 118.4(6) ?
C7 C2 C1 . . 122.2(5) ?
C3 C2 C1 . . 119.5(5) ?
C4 C3 C2 . . 121.0(6) ?
C4 C3 H3B . . 118.8 ?
C2 C3 H3B . . 120.3 ?
C5 C4 C3 . . 119.6(7) ?
C5 C4 H4A . . 119.8 ?
C3 C4 H4A . . 120.6 ?
C6 C5 C4 . . 119.7(7) ?
C6 C5 H5A . . 120.3 ?
C4 C5 H5A . . 120.0 ?
C5 C6 C7 . . 120.9(7) ?
C5 C6 H6A . . 119.4 ?
C7 C6 H6A . . 119.6 ?
C6 C7 C2 . . 120.4(6) ?
C6 C7 H7A . . 119.8 ?
C2 C7 H7A . . 119.7 ?
N1 C8 N2 . . 117.4(5) ?
N1 C8 N3 . . 117.9(5) ?
N2 C8 N3 . . 124.7(5) ?
N2 C9 C10 . . 123.2(5) ?
N2 C9 H9A . . 118.4 ?
C10 C9 H9A . . 118.3 ?
C11 C10 C9 . . 116.6(6) ?
C11 C10 H10A . . 121.3 ?
C9 C10 H10A . . 122.1 ?
N3 C11 C10 . . 122.8(5) ?
N3 C11 H11A . . 118.9 ?
C10 C11 H11A . . 118.3 ?

loop_
_geom_bond_atom_site_label_1
_geom_bond_atom_site_label_2
_geom_bond_site_symmetry_2
_geom_bond_distance
_geom_bond_publ_flag
Ag1 N3 1_655 2.237(4) yes
Ag1 O1 . 2.313(4) yes
Ag1 N2 . 2.345(4) yes
O1 C1 . 1.262(7) ?
O2 C1 . 1.232(7) ?
N1 C8 . 1.329(8) ?
N1 H1A . 0.9000 ?
N1 H1B . 0.9000 ?
N2 C9 . 1.323(7) ?
N2 C8 . 1.350(6) ?
N3 C11 . 1.339(7) ?
N3 C8 . 1.351(6) ?
C1 C2 . 1.500(8) ?
C2 C7 . 1.383(8) ?
C2 C3 . 1.393(8) ?
C3 C4 . 1.384(9) ?
C3 H3B . 0.9600 ?
C4 C5 . 1.378(10) ?
C4 H4A . 0.9600 ?
C5 C6 . 1.373(10) ?
C5 H5A . 0.9599 ?
C6 C7 . 1.376(9) ?
C6 H6A . 0.9600 ?
C7 H7A . 0.9601 ?
C9 C10 . 1.382(8) ?
C9 H9A . 0.9600 ?
C10 C11 . 1.359(8) ?
C10 H10A . 0.9601 ?
C11 H11A . 0.9601 ?

loop_
_geom_hbond_atom_site_label_D
_geom_hbond_atom_site_label_H
_geom_hbond_atom_site_label_A
_geom_hbond_site_symmetry_A
_geom_hbond_distance_DH
_geom_hbond_distance_HA
_geom_hbond_distance_DA
_geom_hbond_angle_DHA
N1 H1B O2 1_455 0.90 1.99 2.843(7) 157
N1 H1A O1 . 0.90 1.93 2.825(6) 177
